data_7235589
loop_
_publ_author_name
'Heaviside, Elizabeth A.'
'Moloney, Mark G.'
'Thompson, Amber L.'

_publ_section_title
;
 Diastereoselective intramolecular aldol ring closures of threonine
 derivatives leading to densely functionalised pyroglutamates related to
 oxazolomycin
;
_journal_issue 31
_journal_name_full 'RSC Adv.'
_journal_page_first 16233
_journal_paper_doi 10.1039/C4RA01967A
_journal_volume 4
_journal_year 2014
_chemical_absolute_configuration ad
_chemical_formula_moiety 'C16 H27 N1 O6'
_chemical_formula_sum 'C16 H27 N O6'
_chemical_formula_weight 329.39
_chemical_melting_point ?
_space_group_IT_number 4
_space_group_name_Hall 'P 2yb'
_space_group_name_H-M_alt 'P 1 21 1'
_symmetry_cell_setting monoclinic
_symmetry_space_group_name_Hall 'P 2yb'
_symmetry_space_group_name_H-M 'P 1 21 1'
_atom_sites_solution_hydrogens geom
_atom_sites_solution_primary direct
_audit_creation_date 11-02-14
_audit_creation_method CRYSTALS_ver_14.18
_cell_angle_alpha 90
_cell_angle_beta 112.3017(15)
_cell_angle_gamma 90
_cell_formula_units_Z 2
_cell_length_a 8.9582(1)
_cell_length_b 10.6774(1)
_cell_length_c 9.5609(1)
_cell_measurement_reflns_used 14137
_cell_measurement_temperature 150
_cell_measurement_theta_max 76
_cell_measurement_theta_min 4
_cell_volume 846.097(18)
_computing_cell_refinement 'CrysAlis, (Oxford Diffraction, 2002)'
_computing_data_collection 'SuperNova, (Oxford Diffraction, 2010)'
_computing_data_reduction 'CrysAlis, (Oxford Diffraction, 2002)'
_computing_molecular_graphics 'CAMERON (Watkin et al., 1996)'
_computing_publication_material 'CRYSTALS (Betteridge et al., 2003)'
_computing_structure_refinement 'CRYSTALS (Betteridge et al., 2003)'
_computing_structure_solution 'SIR92 (Altomare et al., 1994)'
_diffrn_ambient_temperature 150
_diffrn_measured_fraction_theta_full 0.996
_diffrn_measured_fraction_theta_max 0.996
_diffrn_measurement_device Area
_diffrn_measurement_device_type 'Oxford Diffraction SuperNova'
_diffrn_measurement_method \w
_diffrn_radiation_monochromator graphite
_diffrn_radiation_type 'Cu K\a'
_diffrn_radiation_wavelength 1.54180
_diffrn_reflns_av_R_equivalents 0.025
_diffrn_reflns_limit_h_max 11
_diffrn_reflns_limit_h_min -11
_diffrn_reflns_limit_k_max 13
_diffrn_reflns_limit_k_min -13
_diffrn_reflns_limit_l_max 12
_diffrn_reflns_limit_l_min -11
_diffrn_reflns_number 18654
_diffrn_reflns_theta_full 76.326
_diffrn_reflns_theta_max 76.326
_diffrn_reflns_theta_min 5.000
_diffrn_standards_number 0
_exptl_absorpt_coefficient_mu 0.816
_exptl_absorpt_correction_T_max 0.94
_exptl_absorpt_correction_T_min 0.84
_exptl_absorpt_correction_type multi-scan
_exptl_absorpt_process_details
;
CrysAlisPro, Oxford Diffraction Ltd. (Oxford Diffraction, 2002),
Empirical absorption correction using spherical harmonics,
implemented in SCALE3 ABSPACK scaling algorithm.
;
_exptl_crystal_colour clear_pale_colourless
_exptl_crystal_density_diffrn 1.293
_exptl_crystal_density_meas ?
_exptl_crystal_density_method 'not measured'
_exptl_crystal_description block
_exptl_crystal_F_000 356
_exptl_crystal_size_max 0.250
_exptl_crystal_size_mid 0.120
_exptl_crystal_size_min 0.080
_refine_diff_density_max 0.18
_refine_diff_density_min -0.13
_refine_ls_abs_structure_details 'Flack (1983), 1647 Friedel-pairs'
_refine_ls_abs_structure_Flack -0.03(10)
_refine_ls_extinction_coef 44.355
_refine_ls_extinction_method 'Larson (1970), Equation 22'
_refine_ls_goodness_of_fit_ref 1.0058
_refine_ls_hydrogen_treatment none
_refine_ls_matrix_type full
_refine_ls_number_parameters 210
_refine_ls_number_reflns 3509
_refine_ls_number_restraints 1
_refine_ls_R_factor_all 0.0240
_refine_ls_R_factor_gt 0.0234
_refine_ls_shift/su_max 0.0003091
_refine_ls_shift/su_mean 0.0000285
_refine_ls_structure_factor_coef Fsqd
_refine_ls_weighting_details
;
 Method= Modified Sheldrick 
 w=1/[\s^2^(F^2^) + ( 0.04P)^2^ + 0.10P] 
 ,where P=(max(Fo^2^,0) + 2Fc^2^)/3 
;
_refine_ls_weighting_scheme calc
_refine_ls_wR_factor_all 0.0610
_refine_ls_wR_factor_gt 0.0601
_refine_ls_wR_factor_ref 0.0610
_reflns_limit_h_max 10
_reflns_limit_h_min -11
_reflns_limit_k_max 13
_reflns_limit_k_min -13
_reflns_limit_l_max 12
_reflns_limit_l_min 0
_reflns_number_gt 3437
_reflns_number_total 3509
_reflns_threshold_expression I>2.0\s(I)
_oxford_diffrn_Wilson_B_factor 2.20
_oxford_diffrn_Wilson_scale 0.01
_oxford_refine_ls_r_factor_ref 0.0240
_oxford_refine_ls_scale 13.525
_oxford_reflns_number_all 3509
_oxford_reflns_threshold_expression_ref I>-3.0\s(I)
_oxford_structure_analysis_title 6297
_cod_data_source_file c4ra01967a2.cif
_cod_data_source_block 6297
_cod_depositor_comments
;
The following automatic conversions were performed:

data item '_chemical_melting_point' value 'not measured' was changed
to '?' -- the value is undefined or not given.

data item '_atom_sites_solution_primary' value 'Direct' was changed
to 'direct' in accordance with the
/home/saulius/struct/COD-crude-data/automatic-downloads/DataCite-retrospective/RSC/depositions/lib/dictionaries/cif_core.dic
dictionary named 'cif_core.dic' version 2.4.2 last updated on
2011-04-26.

data item '_symmetry_cell_setting' value 'Monoclinic' was changed to
'monoclinic' in accordance with the
/home/saulius/struct/COD-crude-data/automatic-downloads/DataCite-retrospective/RSC/depositions/lib/dictionaries/cif_core.dic
dictionary named 'cif_core.dic' version 2.4.2 last updated on
2011-04-26.

data item '_exptl_crystal_density_meas' value 'not measured' was
changed to '?' -- the value is perceived as not measured.

Automatic conversion script
Id: cif_fix_values 6909 2019-04-08 15:41:33Z antanas 
;
_cod_original_sg_symbol_H-M 'P 1 21 1 '
_cod_original_formula_sum 'C16 H27 N1 O6'
_cod_database_code 7235589

loop_
_symmetry_equiv_pos_as_xyz
x,y,z
-x,y+1/2,-z

loop_
_atom_site_label
_atom_site_type_symbol
_atom_site_fract_x
_atom_site_fract_y
_atom_site_fract_z
_atom_site_U_iso_or_equiv
_atom_site_occupancy
_atom_site_adp_type
_atom_site_refinement_flags_posn
N1 N 0.3987 0.7177 -0.0856 0.0192 1.0000 Uani .
C2 C 0.2929 0.8085 -0.1925 0.0204 1.0000 Uani .
O3 O 0.2341 0.8839 -0.1003 0.0225 1.0000 Uani .
C4 C 0.2320 0.8106 0.0252 0.0213 1.0000 Uani .
C5 C 0.3740 0.7162 0.0571 0.0191 1.0000 Uani .
C6 C 0.5487 0.7461 0.1773 0.0209 1.0000 Uani .
C7 C 0.6522 0.6787 0.1029 0.0226 1.0000 Uani .
C8 C 0.5595 0.7052 -0.0641 0.0206 1.0000 Uani .
C9 C 0.1587 0.7524 -0.3323 0.0248 1.0000 Uani .
C10 C 0.2404 0.6735 -0.4169 0.0323 1.0000 Uani .
C11 C 0.0691 0.8622 -0.4318 0.0308 1.0000 Uani .
C12 C 0.0401 0.6696 -0.2937 0.0346 1.0000 Uani .
C13 C 0.2303 0.8980 0.1497 0.0273 1.0000 Uani .
C14 C 0.3205 0.5855 0.0848 0.0218 1.0000 Uani .
O15 O 0.3427 0.4907 0.0283 0.0306 1.0000 Uani .
O16 O 0.2430 0.5905 0.1794 0.0270 1.0000 Uani .
C17 C 0.1940 0.4705 0.2191 0.0353 1.0000 Uani .
O18 O 0.5765 0.8765 0.1911 0.0247 1.0000 Uani .
C19 C 0.5809 0.7051 0.3387 0.0255 1.0000 Uani .
O20 O 0.5847 0.5731 0.3491 0.0291 1.0000 Uani .
C21 C 0.5842 0.5326 0.4908 0.0360 1.0000 Uani .
C22 C 0.8299 0.7137 0.1579 0.0310 1.0000 Uani .
O23 O 0.6124 0.7158 -0.1628 0.0253 1.0000 Uani .
H133 H 0.2253 0.8482 0.2340 0.0404 1.0000 Uiso R
H132 H 0.3230 0.9498 0.1851 0.0398 1.0000 Uiso R
H131 H 0.1335 0.9488 0.1094 0.0393 1.0000 Uiso R
H41 H 0.1326 0.7593 -0.0064 0.0232 1.0000 Uiso R
H113 H -0.0188 0.8321 -0.5192 0.0462 1.0000 Uiso R
H111 H 0.1423 0.9091 -0.4655 0.0465 1.0000 Uiso R
H112 H 0.0266 0.9179 -0.3771 0.0471 1.0000 Uiso R
H122 H -0.0323 0.6312 -0.3858 0.0515 1.0000 Uiso R
H121 H -0.0243 0.7198 -0.2504 0.0497 1.0000 Uiso R
H123 H 0.0951 0.6031 -0.2254 0.0498 1.0000 Uiso R
H103 H 0.1613 0.6482 -0.5149 0.0470 1.0000 Uiso R
H101 H 0.3228 0.7207 -0.4349 0.0477 1.0000 Uiso R
H102 H 0.2897 0.5997 -0.3589 0.0474 1.0000 Uiso R
H21 H 0.3628 0.8652 -0.2264 0.0223 1.0000 Uiso R
H223 H 0.8852 0.6839 0.2632 0.0460 1.0000 Uiso R
H222 H 0.8447 0.8039 0.1575 0.0441 1.0000 Uiso R
H221 H 0.8796 0.6724 0.0967 0.0445 1.0000 Uiso R
H71 H 0.6439 0.5917 0.1162 0.0268 1.0000 Uiso R
H172 H 0.1805 0.4792 0.3142 0.0570 1.0000 Uiso R
H171 H 0.2750 0.4120 0.2316 0.0537 1.0000 Uiso R
H173 H 0.0967 0.4471 0.1477 0.0568 1.0000 Uiso R
H212 H 0.5896 0.4437 0.4952 0.0530 1.0000 Uiso R
H211 H 0.6763 0.5651 0.5746 0.0523 1.0000 Uiso R
H213 H 0.4859 0.5566 0.4994 0.0529 1.0000 Uiso R
H192 H 0.6859 0.7420 0.4095 0.0309 1.0000 Uiso R
H191 H 0.4961 0.7386 0.3714 0.0293 1.0000 Uiso R
H181 H 0.5906 0.9056 0.1162 0.0370 1.0000 Uiso R

loop_
_atom_site_aniso_label
_atom_site_aniso_U_11
_atom_site_aniso_U_22
_atom_site_aniso_U_33
_atom_site_aniso_U_23
_atom_site_aniso_U_13
_atom_site_aniso_U_12
N1 0.0228 0.0196 0.0172 -0.0002 0.0099 0.0001
C2 0.0243 0.0187 0.0193 -0.0005 0.0096 0.0027
O3 0.0299 0.0187 0.0207 -0.0011 0.0115 0.0036
C4 0.0248 0.0200 0.0212 -0.0013 0.0112 0.0010
C5 0.0237 0.0174 0.0189 -0.0022 0.0110 0.0001
C6 0.0237 0.0196 0.0193 0.0006 0.0080 -0.0006
C7 0.0243 0.0217 0.0233 0.0025 0.0109 0.0022
C8 0.0246 0.0146 0.0240 -0.0012 0.0109 0.0002
C9 0.0260 0.0270 0.0198 -0.0044 0.0070 0.0010
C10 0.0356 0.0347 0.0240 -0.0092 0.0085 0.0045
C11 0.0290 0.0371 0.0233 -0.0008 0.0066 0.0069
C12 0.0315 0.0370 0.0321 -0.0074 0.0086 -0.0091
C13 0.0344 0.0262 0.0241 -0.0048 0.0143 0.0045
C14 0.0243 0.0211 0.0225 -0.0010 0.0115 -0.0009
O15 0.0470 0.0194 0.0340 -0.0036 0.0251 -0.0031
O16 0.0328 0.0228 0.0347 -0.0009 0.0232 -0.0021
C17 0.0434 0.0270 0.0455 0.0022 0.0281 -0.0074
C19 0.0303 0.0259 0.0203 0.0018 0.0097 0.0009
O20 0.0388 0.0269 0.0264 0.0096 0.0177 0.0070
C21 0.0420 0.0409 0.0317 0.0141 0.0213 0.0071
C22 0.0228 0.0375 0.0313 0.0013 0.0089 0.0026
O23 0.0290 0.0265 0.0258 -0.0007 0.0167 -0.0002
O18 0.0321 0.0199 0.0232 -0.0020 0.0118 -0.0045

loop_
_atom_type_symbol
_atom_type_scat_dispersion_real
_atom_type_scat_dispersion_imag
_atom_type_scat_Cromer_Mann_a1
_atom_type_scat_Cromer_Mann_b1
_atom_type_scat_Cromer_Mann_a2
_atom_type_scat_Cromer_Mann_b2
_atom_type_scat_Cromer_Mann_a3
_atom_type_scat_Cromer_Mann_b3
_atom_type_scat_Cromer_Mann_a4
_atom_type_scat_Cromer_Mann_b4
_atom_type_scat_Cromer_Mann_c
_atom_type_scat_source
C 0.0181 0.0091 2.3100 20.8439 1.0200 10.2075 1.5886 0.5687 0.8650 51.6512 0.2156 'International Tables Vol C 4.2.6.8 and 6.1.1.4'
H 0.0000 0.0000 0.4930 10.5109 0.3229 26.1257 0.1402 3.1424 0.0408 57.7998 0.0030 'International Tables Vol C 4.2.6.8 and 6.1.1.4'
N 0.0311 0.0180 12.2126 0.0057 3.1322 9.8933 2.0125 28.9975 1.1663 0.5826 -11.5290 'International Tables Vol C 4.2.6.8 and 6.1.1.4'
O 0.0492 0.0322 3.0485 13.2771 2.2868 5.7011 1.5463 0.3239 0.8670 32.9089 0.2508 'International Tables Vol C 4.2.6.8 and 6.1.1.4'

loop_
_geom_angle_atom_site_label_1
_geom_angle_atom_site_label_2
_geom_angle_atom_site_label_3
_geom_angle
_geom_angle_publ_flag
C2 N1 C5 111.759 yes
C2 N1 C8 121.993 yes
C5 N1 C8 112.248 yes
N1 C2 O3 103.519 yes
N1 C2 C9 115.706 yes
O3 C2 C9 113.879 yes
N1 C2 H21 107.7 no
O3 C2 H21 106.2 no
C9 C2 H21 109.3 no
C2 O3 C4 109.395 yes
O3 C4 C5 104.254 yes
O3 C4 C13 109.102 yes
C5 C4 C13 119.657 yes
O3 C4 H41 109.9 no
C5 C4 H41 105.9 no
C13 C4 H41 107.7 no
C4 C5 N1 102.230 yes
C4 C5 C6 121.305 yes
N1 C5 C6 102.544 yes
C4 C5 C14 109.723 yes
N1 C5 C14 109.868 yes
C6 C5 C14 110.217 yes
C5 C6 C7 99.929 yes
C5 C6 C19 115.677 yes
C7 C6 C19 114.651 yes
C5 C6 O18 110.933 yes
C7 C6 O18 112.759 yes
C19 C6 O18 103.284 yes
C6 C7 C8 102.302 yes
C6 C7 C22 117.283 yes
C8 C7 C22 113.595 yes
C6 C7 H71 107.7 no
C8 C7 H71 106.6 no
C22 C7 H71 108.7 no
C7 C8 N1 107.266 yes
C7 C8 O23 128.039 yes
N1 C8 O23 124.687 yes
C2 C9 C10 107.469 yes
C2 C9 C11 107.095 yes
C10 C9 C11 109.632 yes
C2 C9 C12 113.557 yes
C10 C9 C12 108.905 yes
C11 C9 C12 110.099 yes
C9 C10 H103 109.9 no
C9 C10 H101 111.0 no
H103 C10 H101 107.5 no
C9 C10 H102 110.5 no
H103 C10 H102 109.5 no
H101 C10 H102 108.3 no
C9 C11 H113 110.4 no
C9 C11 H111 109.9 no
H113 C11 H111 108.5 no
C9 C11 H112 111.0 no
H113 C11 H112 108.5 no
H111 C11 H112 108.6 no
C9 C12 H122 108.2 no
C9 C12 H121 110.9 no
H122 C12 H121 108.5 no
C9 C12 H123 111.4 no
H122 C12 H123 107.4 no
H121 C12 H123 110.3 no
C4 C13 H133 109.2 no
C4 C13 H132 111.8 no
H133 C13 H132 109.3 no
C4 C13 H131 107.8 no
H133 C13 H131 108.4 no
H132 C13 H131 110.3 no
C5 C14 O15 125.113 yes
C5 C14 O16 111.038 yes
O15 C14 O16 123.841 yes
C14 O16 C17 115.440 yes
O16 C17 H172 108.6 no
O16 C17 H171 109.1 no
H172 C17 H171 108.3 no
O16 C17 H173 110.0 no
H172 C17 H173 107.8 no
H171 C17 H173 112.9 no
C6 O18 H181 111.5 no
C6 C19 O20 110.378 yes
C6 C19 H192 109.8 no
O20 C19 H192 110.6 no
C6 C19 H191 110.1 no
O20 C19 H191 109.8 no
H192 C19 H191 106.2 no
C19 O20 C21 111.142 yes
O20 C21 H212 109.1 no
O20 C21 H211 111.6 no
H212 C21 H211 107.9 no
O20 C21 H213 109.8 no
H212 C21 H213 107.4 no
H211 C21 H213 110.9 no
C7 C22 H223 109.1 no
C7 C22 H222 111.6 no
H223 C22 H222 107.8 no
C7 C22 H221 109.9 no
H223 C22 H221 107.6 no
H222 C22 H221 110.7 no

loop_
_geom_bond_atom_site_label_1
_geom_bond_atom_site_label_2
_geom_bond_distance
_geom_bond_publ_flag
N1 C2 1.465 yes
N1 C5 1.462 yes
N1 C8 1.382 yes
C2 O3 1.433 yes
C2 C9 1.540 yes
C2 H21 1.009 no
O3 C4 1.438 yes
C4 C5 1.560 yes
C4 C13 1.516 yes
C4 H41 0.991 no
C5 C6 1.583 yes
C5 C14 1.531 yes
C6 C7 1.544 yes
C6 C19 1.522 yes
C6 O18 1.412 yes
C7 C8 1.521 yes
C7 C22 1.521 yes
C7 H71 0.944 no
C8 O23 1.211 yes
C9 C10 1.533 yes
C9 C11 1.531 yes
C9 C12 1.531 yes
C10 H103 0.974 no
C10 H101 0.962 no
C10 H102 0.968 no
C11 H113 0.960 no
C11 H111 0.972 no
C11 H112 0.961 no
C12 H122 0.965 no
C12 H121 0.986 no
C12 H123 0.964 no
C13 H133 0.981 no
C13 H132 0.946 no
C13 H131 0.970 no
C14 O15 1.199 yes
C14 O16 1.334 yes
O16 C17 1.451 yes
C17 H172 0.966 no
C17 H171 0.930 no
C17 H173 0.914 no
O18 H181 0.833 no
C19 O20 1.413 yes
C19 H192 1.007 no
C19 H191 0.991 no
O20 C21 1.424 yes
C21 H212 0.951 no
C21 H211 0.970 no
C21 H213 0.950 no
C22 H223 0.990 no
C22 H222 0.973 no
C22 H221 0.967 no

loop_
_geom_hbond_atom_site_label_D
_geom_hbond_site_symmetry_D
_geom_hbond_atom_site_label_H
_geom_hbond_atom_site_label_A
_geom_hbond_site_symmetry_A
_geom_hbond_angle_DHA
_geom_hbond_distance_DH
_geom_hbond_distance_HA
_geom_hbond_distance_DA
_geom_hbond_publ_flag
C13 0_555 H132 O18 0_555 121 0.95 2.38 2.9824(18) yes
C7 0_555 H71 O3 2_645 144 0.94 2.50 3.3115(18) yes
C17 0_555 H171 O23 0_645 154 0.93 2.52 3.3764(18) yes
O18 0_555 H181 O15 . 169 0.83 1.93 2.7500(18) yes
